data_4120450
loop_
_publ_author_name
'Geng, Weizhi'
'Wei, Junnian'
'Zhang, Wen-Xiong'
'Xi, Zhenfeng'

_publ_section_title
;
 Isolable and well-defined butadienyl organocopper(i) aggregates: facile
 synthesis, structural characterization, and reaction chemistry.
;
_journal_issue 2
_journal_name_full 'Journal of the American Chemical Society'
_journal_page_first 610
_journal_page_last 613
_journal_paper_doi 10.1021/ja4114243
_journal_volume 136
_journal_year 2014
_chemical_formula_moiety 'C60 H116 Cl4 Cu8 Li2 N4'
_chemical_formula_sum 'C60 H116 Cl4 Cu8 Li2 N4'
_chemical_formula_weight 1557.57
_chemical_name_systematic
;
 ? 
;
_space_group_crystal_system monoclinic
_space_group_IT_number 14
_space_group_name_Hall '-P 2ybc'
_space_group_name_H-M_alt 'P 1 21/c 1'
_symmetry_space_group_name_Hall '-P 2ybc'
_symmetry_space_group_name_H-M 'P 1 21/c 1'
_atom_sites_solution_hydrogens geom
_atom_sites_solution_primary direct
_atom_sites_solution_secondary difmap
_audit_creation_date 2013-10-31
_audit_creation_method
;
  Olex2 1.2
  (compiled Dec  5 2012 16:20:19, GUI svn.r4385)
;
_cell_angle_alpha 90.00
_cell_angle_beta 101.894(4)
_cell_angle_gamma 90.00
_cell_formula_units_Z 4
_cell_length_a 16.3819(5)
_cell_length_b 12.9444(4)
_cell_length_c 35.6961(13)
_cell_measurement_temperature 180(2)
_cell_volume 7407.0(4)
_computing_molecular_graphics
;
O. V. Dolomanov, L. J. Bourhis, R. J. Gildea, J. A. K. Howard and H. Puschmann,
OLEX2: a complete structure solution, refinement and analysis program.
J. Appl. Cryst. (2009). 42, 339-341.
;
_computing_publication_material
;
O. V. Dolomanov, L. J. Bourhis, R. J. Gildea, J. A. K. Howard and H. Puschmann,
OLEX2: a complete structure solution, refinement and analysis program.
J. Appl. Cryst. (2009). 42, 339-341.
;
_computing_structure_refinement
;
XL, G.M. Sheldrick, Acta Cryst.
(2008). A64, 112-122
;
_computing_structure_solution 'SHELXS-97 (Sheldrick, 1990)'
_diffrn_ambient_temperature 180.15
_diffrn_measured_fraction_theta_full 0.994
_diffrn_measured_fraction_theta_max 0.994
_diffrn_radiation_monochromator graphite
_diffrn_radiation_type MoK\a
_diffrn_radiation_wavelength 0.71073
_diffrn_reflns_av_R_equivalents 0.0321
_diffrn_reflns_av_unetI/netI 0.0524
_diffrn_reflns_limit_h_max 16
_diffrn_reflns_limit_h_min -20
_diffrn_reflns_limit_k_max 15
_diffrn_reflns_limit_k_min -15
_diffrn_reflns_limit_l_max 44
_diffrn_reflns_limit_l_min -43
_diffrn_reflns_number 30976
_diffrn_reflns_theta_full 26.02
_diffrn_reflns_theta_max 26.02
_diffrn_reflns_theta_min 2.81
_diffrn_source 'fine-focus sealed tube'
_exptl_absorpt_coefficient_mu 2.430
_exptl_absorpt_correction_T_max 0.7932
_exptl_absorpt_correction_T_min 0.7932
_exptl_absorpt_correction_type multi-scan
_exptl_crystal_colour yellow
_exptl_crystal_colour_primary yellow
_exptl_crystal_density_diffrn 1.397
_exptl_crystal_density_method 'not measured'
_exptl_crystal_description block
_exptl_crystal_F_000 3240
_exptl_crystal_size_max 0.1
_exptl_crystal_size_mid 0.1
_exptl_crystal_size_min 0.1
_refine_diff_density_max 2.183
_refine_diff_density_min -1.012
_refine_diff_density_rms 0.103
_refine_ls_extinction_method none
_refine_ls_goodness_of_fit_ref 1.058
_refine_ls_hydrogen_treatment mixed
_refine_ls_matrix_type full
_refine_ls_number_parameters 710
_refine_ls_number_reflns 14500
_refine_ls_number_restraints 13
_refine_ls_restrained_S_all 1.071
_refine_ls_R_factor_all 0.0848
_refine_ls_R_factor_gt 0.0551
_refine_ls_shift/su_max 0.002
_refine_ls_shift/su_mean 0.000
_refine_ls_structure_factor_coef Fsqd
_refine_ls_weighting_details 'calc w=1/[\s^2^(Fo^2^)+(0.0479P)^2^+24.4000P] where P=(Fo^2^+2Fc^2^)/3'
_refine_ls_weighting_scheme calc
_refine_ls_wR_factor_gt 0.1203
_refine_ls_wR_factor_ref 0.1365
_reflns_number_gt 10622
_reflns_number_total 14500
_reflns_threshold_expression >2sigma(I)
_cod_data_source_file ja4114243_si_002.cif
_cod_data_source_block 3a
_cod_database_code 4120450
_olex2_refinement_description
;
1. Others
 Fixed Uiso: H5A(0.048) H5B(0.048) H6A(0.055) H6B(0.055) H7A(0.113) H7B(0.113)
 H7C(0.113) H8A(0.068) H8B(0.068) H9BC(0.12) H9BD(0.12) H9AA(0.12) H9AB(0.12)
 H10A(0.111) H10B(0.111) H10C(0.111) H10D(0.103) H10E(0.103) H10F(0.103)
 H11A(0.052) H11B(0.052) H12A(0.061) H12B(0.061) H13A(0.082) H13B(0.082)
 H13C(0.082) H14A(0.047) H14B(0.047) H15A(0.056) H15B(0.056) H16A(0.1)
 H16B(0.1) H16C(0.1) H21A(0.045) H21B(0.045) H22A(0.056) H22B(0.056)
 H23A(0.098) H23B(0.098) H23C(0.098) H24A(0.055) H24B(0.055) H25A(0.07)
 H25B(0.07) H26A(0.1) H26B(0.1) H26C(0.1) H27A(0.072) H27B(0.072) H28A(0.07)
 H28B(0.07) H29A(0.173) H29B(0.173) H29C(0.173) H30A(0.143) H30B(0.143)
 H31A(0.143) H31B(0.143) H32A(0.179) H32B(0.179) H32C(0.179) H37A(0.055)
 H37B(0.055) H38A(0.084) H38B(0.084) H39A(0.153) H39B(0.153) H39C(0.153)
 H40A(0.061) H40B(0.061) H41A(0.073) H41B(0.073) H42A(0.142) H42B(0.142)
 H42C(0.142) H43A(0.063) H43B(0.063) H44A(0.115) H44B(0.115) H45A(0.142)
 H45B(0.142) H45C(0.142) H46A(0.046) H46B(0.046) H47A(0.061) H47B(0.061)
 H48A(0.108) H48B(0.108) H48C(0.108) H49A(0.134) H49B(0.134) H49C(0.134)
 H50A(0.114) H50B(0.114) H50C(0.114) H51A(0.128) H51B(0.128) H52A(0.126)
 H52B(0.126) H53A(0.162) H53B(0.162) H53C(0.162) H54A(0.193) H54B(0.193)
 H54C(0.193) H55A(0.228) H55B(0.228) H55C(0.228) H56A(0.148) H56B(0.148)
 H56C(0.148) H57A(0.189) H57B(0.189) H58A(0.189) H58B(0.189) H59A(0.177)
 H59B(0.177) H59C(0.177) H60A(0.14) H60B(0.14) H60C(0.14)
 Fixed X: H5A(0.3343) H5B(0.2407) H6A(0.3593) H6B(0.2705) H7A(0.2044)
 H7B(0.2945) H7C(0.2611) H8A(0.4502) H8B(0.5104) H9BC(0.5782) H9BD(0.5032)
 H9AA(0.5929) H9AB(0.5392) H10A(0.4564) H10B(0.551) H10C(0.5191) H10D(0.5425)
 H10E(0.6168) H10F(0.6161) H11A(0.555) H11B(0.528) H12A(0.4446) H12B(0.4194)
 H13A(0.5517) H13B(0.4985) H13C(0.5726) H14A(0.4483) H14B(0.4838) H15A(0.5641)
 H15B(0.6012) H16A(0.5815) H16B(0.6177) H16C(0.669) H21A(0.3055) H21B(0.2972)
 H22A(0.1693) H22B(0.155) H23A(0.2726) H23B(0.1837) H23C(0.254) H24A(0.2508)
 H24B(0.1838) H25A(0.2895) H25B(0.3561) H26A(0.2699) H26B(0.328) H26C(0.3679)
 H27A(0.0706) H27B(0.1128) H28A(0.0241) H28B(0.0622) H29A(-0.0722) H29B(-
 0.0812) H29C(-0.034) H30A(0.1363) H30B(0.1527) H31A(0.2696) H31B(0.2834)
 H32A(0.2631) H32B(0.1731) H32C(0.1904) H37A(0.0138) H37B(-0.036) H38A(-0.0632)
 H38B(-0.1101) H39A(-0.1769) H39B(-0.1961) H39C(-0.1282) H40A(-0.0726) H40B(-
 0.0778) H41A(0.014) H41B(0.0006) H42A(-0.0927) H42B(-0.1461) H42C(-0.1275)
 H43A(0.0788) H43B(-0.0062) H44A(-0.0261) H44B(-0.012) H45A(0.0918)
 H45B(0.1279) H45C(0.0595) H46A(0.1973) H46B(0.282) H47A(0.2421) H47B(0.1594)
 H48A(0.2581) H48B(0.3246) H48C(0.243) H49A(-0.0071) H49B(0.0876) H49C(0.0141)
 H50A(-0.0613) H50B(-0.032) H50C(-0.0769) H51A(0.1196) H51B(0.0277)
 H52A(0.0543) H52B(0.1232) H53A(0.1204) H53B(0.2173) H53C(0.1888) H54A(0.2708)
 H54B(0.2889) H54C(0.2427) H55A(0.6464) H55B(0.6038) H55C(0.7001) H56A(0.7312)
 H56B(0.6533) H56C(0.6727) H57A(0.6053) H57B(0.6874) H58A(0.617) H58B(0.5896)
 H59A(0.4458) H59B(0.3791) H59C(0.4436) H60A(0.4871) H60B(0.4186) H60C(0.5135)
 Fixed Y: H5A(1.032) H5B(0.9921) H6A(1.0264) H6B(0.9738) H7A(1.1291)
 H7B(1.1813) H7C(1.1482) H8A(1.0039) H8B(0.9254) H9BC(0.8812) H9BD(0.9097)
 H9AA(0.9542) H9AB(0.8646) H10A(0.9859) H10B(0.9898) H10C(1.071) H10D(1.0721)
 H10E(0.9963) H10F(1.0474) H11A(0.7745) H11B(0.6557) H12A(0.817) H12B(0.6975)
 H13A(0.6608) H13B(0.7388) H13C(0.7817) H14A(0.5198) H14B(0.5452) H15A(0.6159)
 H15B(0.628) H16A(0.4347) H16B(0.4461) H16C(0.4914) H21A(0.4207) H21B(0.5326)
 H22A(0.3789) H22B(0.4932) H23A(0.3509) H23B(0.3759) H23C(0.4636) H24A(0.3214)
 H24B(0.3042) H25A(0.3313) H25B(0.3443) H26A(0.1595) H26B(0.1708) H26C(0.1791)
 H27A(0.4613) H27B(0.3579) H28A(0.4982) H28B(0.3906) H29A(0.4097) H29B(0.3754)
 H29C(0.3019) H30A(0.5226) H30B(0.6438) H31A(0.5023) H31B(0.6238) H32A(0.5994)
 H32B(0.6368) H32C(0.5167) H37A(0.6084) H37B(0.602) H38A(0.76) H38B(0.7604)
 H39A(0.6049) H39B(0.6891) H39C(0.6008) H40A(0.686) H40B(0.8048) H41A(0.6543)
 H41B(0.7719) H42A(0.6709) H42B(0.7385) H42C(0.6194) H43A(0.9798) H43B(0.9164)
 H44A(1.0584) H44B(0.9695) H45A(1.1267) H45B(1.0246) H45C(1.0931) H46A(0.9884)
 H46B(0.9232) H47A(0.8207) H47B(0.8886) H48A(0.9448) H48B(0.9646) H48C(1.0353)
 H49A(0.5905) H49B(0.5888) H49C(0.6183) H50A(0.7695) H50B(0.859) H50C(0.7579)
 H51A(0.6938) H51B(0.7233) H52A(0.8993) H52B(0.8536) H53A(1.0271) H53B(1.019)
 H53C(1.0256) H54A(0.8799) H54B(0.8475) H54C(0.7687) H55A(0.7831) H55B(0.8681)
 H55C(0.8393) H56A(0.6576) H56B(0.5833) H56C(0.6225) H57A(0.8518) H57B(0.7868)
 H58A(0.6686) H58B(0.7783) H59A(0.8449) H59B(0.7575) H59C(0.7976) H60A(0.6205)
 H60B(0.5898) H60C(0.5545)
 Fixed Z: H5A(0.42) H5B(0.417) H6A(0.4867) H6B(0.4857) H7A(0.4588) H7B(0.463)
 H7C(0.5004) H8A(0.4465) H8B(0.4738) H9BC(0.4295) H9BD(0.3955) H9AA(0.4342)
 H9AB(0.4099) H10A(0.3781) H10B(0.3728) H10C(0.4004) H10D(0.3981) H10E(0.3933)
 H10F(0.434) H11A(0.4828) H11B(0.4821) H12A(0.5145) H12B(0.5143) H13A(0.5543)
 H13B(0.5746) H13C(0.5559) H14A(0.4014) H14B(0.4456) H15A(0.386) H15B(0.4309)
 H16A(0.3913) H16B(0.4363) H16C(0.4064) H21A(0.4367) H21B(0.4546) H22A(0.4418)
 H22B(0.4563) H23A(0.4987) H23B(0.5086) H23C(0.5134) H24A(0.3966) H24B(0.3577)
 H25A(0.3227) H25B(0.362) H26A(0.3359) H26B(0.3776) H26C(0.3404) H27A(0.2863)
 H27B(0.3057) H28A(0.3432) H28B(0.3604) H29A(0.2964) H29B(0.3384) H29C(0.3137)
 H30A(0.2535) H30B(0.2592) H31A(0.2445) H31B(0.2488) H32A(0.1874) H32B(0.1928)
 H32C(0.1872) H37A(0.4147) H37B(0.3712) H38A(0.4251) H38B(0.381) H39A(0.3899)
 H39B(0.4198) H39C(0.4336) H40A(0.325) H40B(0.3125) H41A(0.2798) H41B(0.266)
 H42A(0.2236) H42B(0.2474) H42C(0.2579) H43A(0.3002) H43B(0.2959) H44A(0.327)
 H44B(0.3587) H45A(0.3488) H45B(0.3717) H45C(0.3864) H46A(0.3177) H46B(0.3298)
 H47A(0.2727) H47B(0.2605) H48A(0.2263) H48B(0.2653) H48C(0.2547) H49A(0.5358)
 H49B(0.5305) H49C(0.4951) H50A(0.4953) H50B(0.5261) H50C(0.5379) H51A(0.5829)
 H51B(0.5881) H52A(0.5798) H52B(0.6143) H53A(0.5525) H53B(0.5514) H53C(0.5916)
 H54A(0.6089) H54B(0.5682) H54C(0.5914) H55A(0.3594) H55B(0.329) H55C(0.3327)
 H56A(0.3138) H56B(0.2988) H56C(0.3422) H57A(0.2708) H57B(0.2692) H58A(0.234)
 H58B(0.2153) H59A(0.2336) H59B(0.2168) H59C(0.192) H60A(0.1869) H60B(0.2111)
 H60C(0.2254)
;

loop_
_space_group_symop_id
_space_group_symop_operation_xyz
1 'x, y, z'
2 '-x, y+1/2, -z+1/2'
3 '-x, -y, -z'
4 'x, -y-1/2, z-1/2'

loop_
_atom_site_label
_atom_site_type_symbol
_atom_site_fract_x
_atom_site_fract_y
_atom_site_fract_z
_atom_site_U_iso_or_equiv
_atom_site_adp_type
_atom_site_occupancy
_atom_site_symmetry_multiplicity
_atom_site_calc_flag
_atom_site_refinement_flags
_atom_site_disorder_assembly
_atom_site_disorder_group
Cu1 Cu 0.26708(4) 0.76790(5) 0.454027(18) 0.03163(16) Uani 1 1 d . . .
Cu2 Cu 0.10963(4) 0.80910(5) 0.421546(19) 0.03545(16) Uani 1 1 d . . .
Cu3 Cu 0.24755(4) 0.81084(5) 0.386918(17) 0.03056(15) Uani 1 1 d . . .
Cu4 Cu 0.16408(4) 0.65032(5) 0.394845(17) 0.02984(15) Uani 1 1 d . . .
Cu5 Cu 0.40353(4) 0.73736(5) 0.363615(19) 0.03547(17) Uani 1 1 d . . .
Cu6 Cu 0.31286(4) 0.63482(5) 0.393805(18) 0.03062(15) Uani 1 1 d . . .
Cu7 Cu 0.22175(4) 0.69515(5) 0.331926(18) 0.03202(16) Uani 1 1 d . . .
Cu8 Cu 0.33467(5) 0.57454(5) 0.32142(2) 0.04074(18) Uani 1 1 d . . .
Cl1 Cl 0.23024(10) 0.69102(11) 0.50146(4) 0.0439(3) Uani 1 1 d . . .
Cl2 Cl 0.08917(9) 0.92576(11) 0.46217(4) 0.0438(3) Uani 1 1 d . . .
Cl3 Cl 0.45718(11) 0.52736(12) 0.31317(5) 0.0537(4) Uani 1 1 d . . .
Cl4 Cl 0.42641(10) 0.82255(12) 0.31491(4) 0.0475(4) Uani 1 1 d . . .
N1 N 0.1690(5) 0.8842(6) 0.56649(18) 0.084(2) Uani 1 1 d . . .
N2 N 0.0425(4) 0.7338(4) 0.53415(18) 0.0608(16) Uani 1 1 d . . .
N3 N 0.6215(4) 0.7303(6) 0.3047(2) 0.087(2) Uani 1 1 d . . .
N4 N 0.4942(5) 0.7040(5) 0.23455(19) 0.0736(19) Uani 1 1 d . . .
C1 C 0.3283(3) 0.8748(4) 0.43082(15) 0.0325(12) Uani 1 1 d . . .
C2 C 0.4111(3) 0.8526(4) 0.43890(15) 0.0337(12) Uani 1 1 d . . .
C3 C 0.4466(3) 0.7447(4) 0.44298(15) 0.0338(12) Uani 1 1 d . . .
C4 C 0.4319(3) 0.6736(4) 0.41476(15) 0.0320(12) Uani 1 1 d . . .
C5 C 0.2985(4) 0.9866(4) 0.43208(16) 0.0403(14) Uani 1 1 d . . .
H5A H 0.3343 1.0320 0.4200 0.048 Uiso 1 1 calc R . .
H5B H 0.2407 0.9921 0.4170 0.048 Uiso 1 1 calc R . .
C6 C 0.3007(4) 1.0239(4) 0.47258(18) 0.0460(15) Uani 1 1 d . . .
H6A H 0.3593 1.0264 0.4867 0.055 Uiso 1 1 calc R . .
H6B H 0.2705 0.9738 0.4857 0.055 Uiso 1 1 calc R . .
C7 C 0.2617(5) 1.1300(5) 0.4738(3) 0.076(2) Uani 1 1 d . . .
H7A H 0.2044 1.1291 0.4588 0.113 Uiso 1 1 calc R . .
H7B H 0.2945 1.1813 0.4630 0.113 Uiso 1 1 calc R . .
H7C H 0.2611 1.1482 0.5004 0.113 Uiso 1 1 calc R . .
C8 C 0.4777(4) 0.9356(5) 0.4475(2) 0.0563(18) Uani 1 1 d . A .
H8A H 0.4502 1.0039 0.4465 0.068 Uiso 1 1 calc R . .
H8B H 0.5104 0.9254 0.4738 0.068 Uiso 1 1 calc R . .
C9 C 0.5363(6) 0.9354(7) 0.4200(3) 0.100(3) Uani 1 1 d . . .
H9BC H 0.5782 0.8812 0.4295 0.120 Uiso 0.42(2) 1 calc PR A 2
H9BD H 0.5032 0.9097 0.3955 0.120 Uiso 0.42(2) 1 calc PR A 2
H9AA H 0.5929 0.9542 0.4342 0.120 Uiso 0.58(2) 1 calc PR A 1
H9AB H 0.5392 0.8646 0.4099 0.120 Uiso 0.58(2) 1 calc PR A 1
C10 C 0.5143(12) 0.9997(11) 0.3910(4) 0.074(6) Uani 0.58(2) 1 d P A 1
H10A H 0.4564 0.9859 0.3781 0.111 Uiso 0.58(2) 1 calc PR A 1
H10B H 0.5510 0.9898 0.3728 0.111 Uiso 0.58(2) 1 calc PR A 1
H10C H 0.5191 1.0710 0.4004 0.111 Uiso 0.58(2) 1 calc PR A 1
C10A C 0.5812(12) 1.0189(14) 0.4107(6) 0.069(7) Uani 0.42(2) 1 d P A 2
H10D H 0.5425 1.0721 0.3981 0.103 Uiso 0.42(2) 1 calc PR A 2
H10E H 0.6168 0.9963 0.3933 0.103 Uiso 0.42(2) 1 calc PR A 2
H10F H 0.6161 1.0474 0.4340 0.103 Uiso 0.42(2) 1 calc PR A 2
C11 C 0.5067(4) 0.7274(5) 0.48115(16) 0.0429(14) Uani 1 1 d . . .
H11A H 0.5550 0.7745 0.4828 0.052 Uiso 1 1 calc R . .
H11B H 0.5280 0.6557 0.4821 0.052 Uiso 1 1 calc R . .
C12 C 0.4669(4) 0.7457(6) 0.51565(17) 0.0512(16) Uani 1 1 d . . .
H12A H 0.4446 0.8170 0.5145 0.061 Uiso 1 1 calc R . .
H12B H 0.4194 0.6975 0.5143 0.061 Uiso 1 1 calc R . .
C13 C 0.5278(4) 0.7304(5) 0.55346(18) 0.0549(17) Uani 1 1 d . . .
H13A H 0.5517 0.6608 0.5543 0.082 Uiso 1 1 calc R . .
H13B H 0.4985 0.7388 0.5746 0.082 Uiso 1 1 calc R . .
H13C H 0.5726 0.7817 0.5559 0.082 Uiso 1 1 calc R . .
C14 C 0.4797(3) 0.5713(4) 0.41925(17) 0.0394(13) Uani 1 1 d . . .
H14A H 0.4483 0.5198 0.4014 0.047 Uiso 1 1 calc R . .
H14B H 0.4838 0.5452 0.4456 0.047 Uiso 1 1 calc R . .
C15 C 0.5679(4) 0.5824(5) 0.41121(19) 0.0469(15) Uani 1 1 d . . .
H15A H 0.5641 0.6159 0.3860 0.056 Uiso 1 1 calc R . .
H15B H 0.6012 0.6280 0.4309 0.056 Uiso 1 1 calc R . .
C16 C 0.6130(4) 0.4795(6) 0.4113(2) 0.067(2) Uani 1 1 d . . .
H16A H 0.5815 0.4347 0.3913 0.100 Uiso 1 1 calc R . .
H16B H 0.6177 0.4461 0.4363 0.100 Uiso 1 1 calc R . .
H16C H 0.6690 0.4914 0.4064 0.100 Uiso 1 1 calc R . .
C17 C 0.2327(3) 0.5212(4) 0.39800(15) 0.0326(12) Uani 1 1 d . . .
C18 C 0.2174(4) 0.4573(4) 0.36715(15) 0.0345(12) Uani 1 1 d . . .
C19 C 0.1783(4) 0.4895(4) 0.32685(15) 0.0358(13) Uani 1 1 d . . .
C20 C 0.2131(4) 0.5578(4) 0.30614(15) 0.0384(13) Uani 1 1 d . . .
C21 C 0.2661(4) 0.4777(4) 0.43830(15) 0.0371(13) Uani 1 1 d . . .
H21A H 0.3055 0.4207 0.4367 0.045 Uiso 1 1 calc R . .
H21B H 0.2972 0.5326 0.4546 0.045 Uiso 1 1 calc R . .
C22 C 0.1970(4) 0.4381(5) 0.45676(16) 0.0471(15) Uani 1 1 d . . .
H22A H 0.1693 0.3789 0.4418 0.056 Uiso 1 1 calc R . .
H22B H 0.1550 0.4932 0.4563 0.056 Uiso 1 1 calc R . .
C23 C 0.2298(5) 0.4041(5) 0.49808(18) 0.065(2) Uani 1 1 d . . .
H23A H 0.2726 0.3509 0.4987 0.098 Uiso 1 1 calc R . .
H23B H 0.1837 0.3759 0.5086 0.098 Uiso 1 1 calc R . .
H23C H 0.2540 0.4636 0.5134 0.098 Uiso 1 1 calc R . .
C24 C 0.2354(4) 0.3418(4) 0.36936(17) 0.0460(15) Uani 1 1 d . . .
H24A H 0.2508 0.3214 0.3966 0.055 Uiso 1 1 calc R . .
H24B H 0.1838 0.3042 0.3577 0.055 Uiso 1 1 calc R . .
C25 C 0.3038(5) 0.3089(5) 0.3497(2) 0.0586(18) Uani 1 1 d . . .
H25A H 0.2895 0.3313 0.3227 0.070 Uiso 1 1 calc R . .
H25B H 0.3561 0.3443 0.3620 0.070 Uiso 1 1 calc R . .
C26 C 0.3187(5) 0.1947(5) 0.3510(2) 0.066(2) Uani 1 1 d . . .
H26A H 0.2699 0.1595 0.3359 0.100 Uiso 1 1 calc R . .
H26B H 0.3280 0.1708 0.3776 0.100 Uiso 1 1 calc R . .
H26C H 0.3679 0.1791 0.3404 0.100 Uiso 1 1 calc R . .
C27 C 0.0979(4) 0.4298(5) 0.31103(18) 0.0598(19) Uani 1 1 d . . .
H27A H 0.0706 0.4613 0.2863 0.072 Uiso 1 1 calc R . .
H27B H 0.1128 0.3579 0.3057 0.072 Uiso 1 1 calc R . .
C28 C 0.0363(4) 0.4265(6) 0.33641(19) 0.0579(18) Uani 1 1 d . . .
H28A H 0.0241 0.4982 0.3432 0.070 Uiso 1 1 calc R . .
H28B H 0.0622 0.3906 0.3604 0.070 Uiso 1 1 calc R . .
C29 C -0.0448(6) 0.3738(10) 0.3198(3) 0.115(4) Uani 1 1 d . . .
H29A H -0.0722 0.4097 0.2964 0.173 Uiso 1 1 calc R . .
H29B H -0.0812 0.3754 0.3384 0.173 Uiso 1 1 calc R . .
H29C H -0.0340 0.3019 0.3137 0.173 Uiso 1 1 calc R . .
C30 C 0.1798(6) 0.5751(11) 0.2628(2) 0.119(2) Uani 1 1 d . . .
H30A H 0.1363 0.5226 0.2535 0.143 Uiso 1 1 calc R . .
H30B H 0.1527 0.6438 0.2592 0.143 Uiso 1 1 calc R . .
C31 C 0.2411(6) 0.5699(11) 0.2396(2) 0.119(2) Uani 1 1 d . . .
H31A H 0.2696 0.5023 0.2445 0.143 Uiso 1 1 calc R . .
H31B H 0.2834 0.6238 0.2488 0.143 Uiso 1 1 calc R . .
C32 C 0.2148(6) 0.5817(10) 0.1984(2) 0.119(2) Uani 1 1 d . . .
H32A H 0.2631 0.5994 0.1874 0.179 Uiso 1 1 calc R . .
H32B H 0.1731 0.6368 0.1928 0.179 Uiso 1 1 calc R . .
H32C H 0.1904 0.5167 0.1872 0.179 Uiso 1 1 calc R . .
C33 C 0.0526(3) 0.7197(4) 0.38004(16) 0.0366(13) Uani 1 1 d . . .
C34 C 0.0375(3) 0.7649(4) 0.34517(15) 0.0341(12) Uani 1 1 d . . .
C35 C 0.0923(3) 0.8458(4) 0.33230(15) 0.0346(12) Uani 1 1 d . . .
C36 C 0.1762(3) 0.8375(4) 0.33466(15) 0.0315(12) Uani 1 1 d . . .
C37 C -0.0129(4) 0.6501(5) 0.39229(17) 0.0458(15) Uani 1 1 d . . .
H37A H 0.0138 0.6084 0.4147 0.055 Uiso 1 1 calc R . .
H37B H -0.0360 0.6020 0.3712 0.055 Uiso 1 1 calc R . .
C38 C -0.0856(4) 0.7153(7) 0.4028(2) 0.070(2) Uani 1 1 d . . .
H38A H -0.0632 0.7600 0.4251 0.084 Uiso 1 1 calc R . .
H38B H -0.1101 0.7604 0.3810 0.084 Uiso 1 1 calc R . .
C39 C -0.1526(5) 0.6465(9) 0.4124(3) 0.102(3) Uani 1 1 d . . .
H39A H -0.1769 0.6049 0.3899 0.153 Uiso 1 1 calc R . .
H39B H -0.1961 0.6891 0.4198 0.153 Uiso 1 1 calc R . .
H39C H -0.1282 0.6008 0.4336 0.153 Uiso 1 1 calc R . .
C40 C -0.0418(4) 0.7427(5) 0.31547(16) 0.0506(16) Uani 1 1 d . . .
H40A H -0.0726 0.6860 0.3250 0.061 Uiso 1 1 calc R . .
H40B H -0.0778 0.8048 0.3125 0.061 Uiso 1 1 calc R . .
C41 C -0.0256(5) 0.7130(6) 0.27674(18) 0.0608(19) Uani 1 1 d . . .
H41A H 0.0140 0.6543 0.2798 0.073 Uiso 1 1 calc R . .
H41B H 0.0006 0.7719 0.2660 0.073 Uiso 1 1 calc R . .
C42 C -0.1050(6) 0.6828(7) 0.2490(2) 0.094(3) Uani 1 1 d . . .
H42A H -0.0927 0.6709 0.2236 0.142 Uiso 1 1 calc R . .
H42B H -0.1461 0.7385 0.2474 0.142 Uiso 1 1 calc R . .
H42C H -0.1275 0.6194 0.2579 0.142 Uiso 1 1 calc R . .
C43 C 0.0435(4) 0.9404(5) 0.3146(2) 0.0529(17) Uani 1 1 d . . .
H43A H 0.0788 0.9798 0.3002 0.063 Uiso 1 1 calc R . .
H43B H -0.0062 0.9164 0.2959 0.063 Uiso 1 1 calc R . .
C44 C 0.0159(7) 1.0105(7) 0.3416(3) 0.095(3) Uani 1 1 d . . .
H44A H -0.0261 1.0584 0.3270 0.115 Uiso 1 1 calc R . .
H44B H -0.0120 0.9695 0.3587 0.115 Uiso 1 1 calc R . .
C45 C 0.0782(6) 1.0678(9) 0.3637(3) 0.095(3) Uani 1 1 d . . .
H45A H 0.0918 1.1267 0.3488 0.142 Uiso 1 1 calc R . .
H45B H 0.1279 1.0246 0.3717 0.142 Uiso 1 1 calc R . .
H45C H 0.0595 1.0931 0.3864 0.142 Uiso 1 1 calc R . .
C46 C 0.2230(3) 0.9197(4) 0.31606(16) 0.0379(13) Uani 1 1 d . . .
H46A H 0.1973 0.9884 0.3177 0.046 Uiso 1 1 calc R . .
H46B H 0.2820 0.9232 0.3298 0.046 Uiso 1 1 calc R . .
C47 C 0.2186(4) 0.8908(5) 0.27392(17) 0.0505(16) Uani 1 1 d . . .
H47A H 0.2421 0.8207 0.2727 0.061 Uiso 1 1 calc R . .
H47B H 0.1594 0.8886 0.2605 0.061 Uiso 1 1 calc R . .
C48 C 0.2652(5) 0.9655(6) 0.2532(2) 0.072(2) Uani 1 1 d . . .
H48A H 0.2581 0.9448 0.2263 0.108 Uiso 1 1 calc R . .
H48B H 0.3246 0.9646 0.2653 0.108 Uiso 1 1 calc R . .
H48C H 0.2430 1.0353 0.2547 0.108 Uiso 1 1 calc R . .
C49 C 0.0335(6) 0.6235(6) 0.5229(3) 0.089(3) Uani 1 1 d . . .
H49A H -0.0071 0.5905 0.5358 0.134 Uiso 1 1 calc R . .
H49B H 0.0876 0.5888 0.5305 0.134 Uiso 1 1 calc R . .
H49C H 0.0141 0.6183 0.4951 0.134 Uiso 1 1 calc R . .
C50 C -0.0386(5) 0.7842(6) 0.5224(3) 0.076(2) Uani 1 1 d . . .
H50A H -0.0613 0.7695 0.4953 0.114 Uiso 1 1 calc R . .
H50B H -0.0320 0.8590 0.5261 0.114 Uiso 1 1 calc R . .
H50C H -0.0769 0.7579 0.5379 0.114 Uiso 1 1 calc R . .
C51 C 0.0728(7) 0.7426(9) 0.5748(3) 0.107(4) Uani 1 1 d . . .
H51A H 0.1196 0.6938 0.5829 0.128 Uiso 1 1 calc R . .
H51B H 0.0277 0.7233 0.5881 0.128 Uiso 1 1 calc R . .
C52 C 0.1020(7) 0.8510(9) 0.5863(2) 0.105(4) Uani 1 1 d . . .
H52A H 0.0543 0.8993 0.5798 0.126 Uiso 1 1 calc R . .
H52B H 0.1232 0.8536 0.6143 0.126 Uiso 1 1 calc R . .
C53 C 0.1743(7) 0.9987(8) 0.5654(3) 0.108(4) Uani 1 1 d . . .
H53A H 0.1204 1.0271 0.5525 0.162 Uiso 1 1 calc R . .
H53B H 0.2173 1.0190 0.5514 0.162 Uiso 1 1 calc R . .
H53C H 0.1888 1.0256 0.5916 0.162 Uiso 1 1 calc R . .
C54 C 0.2495(6) 0.8416(9) 0.5853(3) 0.128(5) Uani 1 1 d . . .
H54A H 0.2708 0.8799 0.6089 0.193 Uiso 1 1 calc R . .
H54B H 0.2889 0.8475 0.5682 0.193 Uiso 1 1 calc R . .
H54C H 0.2427 0.7687 0.5914 0.193 Uiso 1 1 calc R . .
C55 C 0.6449(6) 0.8121(9) 0.3339(4) 0.152(6) Uani 1 1 d . . .
H55A H 0.6464 0.7831 0.3594 0.228 Uiso 1 1 calc R . .
H55B H 0.6038 0.8681 0.3290 0.228 Uiso 1 1 calc R . .
H55C H 0.7001 0.8393 0.3327 0.228 Uiso 1 1 calc R . .
C56 C 0.6738(6) 0.6413(8) 0.3158(3) 0.099(3) Uani 1 1 d . . .
H56A H 0.7312 0.6576 0.3138 0.148 Uiso 1 1 calc R . .
H56B H 0.6533 0.5833 0.2988 0.148 Uiso 1 1 calc R . .
H56C H 0.6727 0.6225 0.3422 0.148 Uiso 1 1 calc R . .
C57 C 0.6277(8) 0.7808(12) 0.2702(4) 0.157(4) Uani 1 1 d . . .
H57A H 0.6053 0.8518 0.2708 0.189 Uiso 1 1 calc R . .
H57B H 0.6874 0.7868 0.2692 0.189 Uiso 1 1 calc R . .
C58 C 0.5863(8) 0.7327(12) 0.2372(4) 0.157(4) Uani 1 1 d . . .
H58A H 0.6170 0.6686 0.2340 0.189 Uiso 1 1 calc R . .
H58B H 0.5896 0.7783 0.2153 0.189 Uiso 1 1 calc R . .
C59 C 0.4361(8) 0.7821(8) 0.2179(3) 0.118(4) Uani 1 1 d . . .
H59A H 0.4458 0.8449 0.2336 0.177 Uiso 1 1 calc R . .
H59B H 0.3791 0.7575 0.2168 0.177 Uiso 1 1 calc R . .
H59C H 0.4436 0.7976 0.1920 0.177 Uiso 1 1 calc R . .
C60 C 0.4770(7) 0.6096(7) 0.2127(2) 0.093(3) Uani 1 1 d . . .
H60A H 0.4871 0.6205 0.1869 0.140 Uiso 1 1 calc R . .
H60B H 0.4186 0.5898 0.2111 0.140 Uiso 1 1 calc R . .
H60C H 0.5135 0.5545 0.2254 0.140 Uiso 1 1 calc R . .
Li1 Li 0.1348(4) 0.8120(5) 0.50859(19) 0.0126(10) Uani 1 1 d . . .
Li2 Li 0.4907(4) 0.6846(5) 0.29564(19) 0.0126(10) Uani 1 1 d . . .

loop_
_atom_site_aniso_label
_atom_site_aniso_U_11
_atom_site_aniso_U_22
_atom_site_aniso_U_33
_atom_site_aniso_U_23
_atom_site_aniso_U_13
_atom_site_aniso_U_12
Cu1 0.0314(3) 0.0319(3) 0.0308(3) -0.0002(3) 0.0044(3) 0.0029(3)
Cu2 0.0337(4) 0.0397(4) 0.0328(4) -0.0041(3) 0.0064(3) 0.0037(3)
Cu3 0.0317(3) 0.0303(3) 0.0281(3) -0.0027(3) 0.0026(3) 0.0009(3)
Cu4 0.0306(3) 0.0327(3) 0.0265(3) -0.0012(3) 0.0067(3) -0.0003(3)
Cu5 0.0395(4) 0.0329(3) 0.0359(4) -0.0008(3) 0.0122(3) -0.0005(3)
Cu6 0.0301(3) 0.0297(3) 0.0322(3) -0.0013(3) 0.0068(3) 0.0003(3)
Cu7 0.0385(4) 0.0311(3) 0.0269(3) -0.0010(3) 0.0078(3) -0.0039(3)
Cu8 0.0495(4) 0.0372(4) 0.0393(4) -0.0043(3) 0.0179(3) -0.0039(3)
Cl1 0.0504(9) 0.0459(8) 0.0392(8) 0.0046(6) 0.0178(7) 0.0078(7)
Cl2 0.0466(8) 0.0422(8) 0.0440(8) -0.0058(6) 0.0122(7) 0.0078(7)
Cl3 0.0630(10) 0.0448(8) 0.0609(10) -0.0054(7) 0.0302(9) 0.0060(8)
Cl4 0.0514(9) 0.0471(8) 0.0506(9) 0.0090(7) 0.0255(7) 0.0058(7)
N1 0.085(5) 0.108(6) 0.055(4) -0.028(4) 0.001(4) 0.021(4)
N2 0.066(4) 0.052(3) 0.073(4) 0.008(3) 0.036(3) 0.012(3)
N3 0.053(4) 0.107(6) 0.110(6) -0.002(5) 0.036(4) 0.001(4)
N4 0.104(5) 0.058(4) 0.069(4) -0.004(3) 0.042(4) -0.007(4)
C1 0.037(3) 0.027(3) 0.031(3) -0.004(2) 0.002(2) 0.001(2)
C2 0.033(3) 0.033(3) 0.034(3) -0.004(2) 0.006(2) -0.006(2)
C3 0.025(3) 0.037(3) 0.038(3) 0.001(2) 0.005(2) 0.003(2)
C4 0.028(3) 0.031(3) 0.036(3) 0.000(2) 0.006(2) 0.001(2)
C5 0.042(3) 0.028(3) 0.044(3) -0.001(2) -0.006(3) 0.002(3)
C6 0.041(3) 0.035(3) 0.063(4) -0.014(3) 0.012(3) 0.003(3)
C7 0.069(5) 0.041(4) 0.122(7) -0.026(4) 0.033(5) 0.005(4)
C8 0.042(4) 0.043(4) 0.088(5) -0.007(4) 0.024(4) -0.003(3)
C9 0.086(6) 0.069(6) 0.169(10) 0.012(6) 0.082(7) -0.016(5)
C10 0.098(14) 0.069(10) 0.054(9) -0.006(7) 0.011(8) -0.006(9)
C10A 0.068(15) 0.069(12) 0.075(14) -0.016(10) 0.029(12) -0.030(10)
C11 0.034(3) 0.050(3) 0.042(3) -0.008(3) 0.001(3) 0.008(3)
C12 0.044(4) 0.066(4) 0.041(3) 0.002(3) 0.001(3) 0.008(3)
C13 0.057(4) 0.061(4) 0.043(4) 0.002(3) 0.002(3) 0.009(3)
C14 0.035(3) 0.035(3) 0.046(3) 0.001(3) 0.003(3) 0.005(3)
C15 0.040(3) 0.047(4) 0.055(4) -0.004(3) 0.012(3) 0.010(3)
C16 0.051(4) 0.062(4) 0.087(6) -0.003(4) 0.017(4) 0.025(4)
C17 0.035(3) 0.032(3) 0.032(3) -0.001(2) 0.009(2) 0.000(2)
C18 0.044(3) 0.028(3) 0.033(3) -0.002(2) 0.012(3) -0.005(2)
C19 0.050(3) 0.025(3) 0.034(3) -0.012(2) 0.012(3) -0.005(2)
C20 0.051(4) 0.034(3) 0.030(3) -0.009(2) 0.009(3) -0.007(3)
C21 0.048(3) 0.030(3) 0.034(3) 0.003(2) 0.010(3) 0.001(3)
C22 0.064(4) 0.046(3) 0.034(3) -0.004(3) 0.017(3) -0.011(3)
C23 0.110(6) 0.053(4) 0.037(4) 0.005(3) 0.025(4) -0.004(4)
C24 0.068(4) 0.031(3) 0.045(3) -0.004(3) 0.024(3) -0.002(3)
C25 0.070(5) 0.044(4) 0.068(5) 0.011(3) 0.031(4) 0.010(3)
C26 0.103(6) 0.044(4) 0.061(4) 0.002(3) 0.037(4) 0.018(4)
C27 0.079(5) 0.058(4) 0.042(4) -0.011(3) 0.012(4) -0.038(4)
C28 0.051(4) 0.075(5) 0.047(4) -0.010(3) 0.006(3) -0.015(4)
C29 0.076(6) 0.197(12) 0.068(6) -0.004(7) 0.005(5) -0.078(7)
C30 0.093(4) 0.232(8) 0.034(3) 0.000(4) 0.016(3) 0.003(5)
C31 0.093(4) 0.232(8) 0.034(3) 0.000(4) 0.016(3) 0.003(5)
C32 0.093(4) 0.232(8) 0.034(3) 0.000(4) 0.016(3) 0.003(5)
C33 0.026(3) 0.044(3) 0.040(3) -0.002(3) 0.005(2) 0.002(2)
C34 0.030(3) 0.040(3) 0.033(3) -0.003(2) 0.008(2) -0.002(2)
C35 0.037(3) 0.034(3) 0.031(3) -0.003(2) 0.003(2) 0.003(2)
C36 0.033(3) 0.030(3) 0.030(3) 0.002(2) 0.002(2) -0.003(2)
C37 0.037(3) 0.063(4) 0.037(3) 0.002(3) 0.007(3) -0.009(3)
C38 0.046(4) 0.110(7) 0.058(4) 0.005(4) 0.017(4) -0.016(4)
C39 0.057(5) 0.177(11) 0.078(6) 0.023(6) 0.027(5) -0.010(6)
C40 0.040(3) 0.070(4) 0.038(3) 0.008(3) 0.001(3) -0.015(3)
C41 0.077(5) 0.061(4) 0.039(4) 0.000(3) 0.001(3) -0.014(4)
C42 0.115(8) 0.101(7) 0.056(5) -0.005(5) -0.008(5) -0.059(6)
C43 0.038(3) 0.044(4) 0.071(5) 0.008(3) 0.000(3) 0.005(3)
C44 0.105(8) 0.070(6) 0.123(8) 0.017(6) 0.050(7) 0.021(6)
C45 0.074(6) 0.138(9) 0.077(6) 0.000(6) 0.024(5) -0.006(6)
C46 0.036(3) 0.033(3) 0.044(3) 0.009(2) 0.006(3) 0.002(2)
C47 0.055(4) 0.059(4) 0.041(3) 0.018(3) 0.017(3) -0.003(3)
C48 0.070(5) 0.079(5) 0.074(5) 0.038(4) 0.029(4) 0.007(4)
C49 0.098(7) 0.046(4) 0.142(8) 0.012(5) 0.066(6) 0.003(4)
C50 0.066(5) 0.064(5) 0.111(7) 0.002(5) 0.048(5) 0.004(4)
C51 0.147(10) 0.117(9) 0.071(6) 0.031(6) 0.059(7) 0.036(8)
C52 0.138(9) 0.137(9) 0.048(5) -0.012(5) 0.037(6) 0.039(8)
C53 0.112(8) 0.100(8) 0.108(8) -0.062(6) 0.014(6) -0.011(6)
C54 0.119(9) 0.180(12) 0.067(6) -0.052(7) -0.025(6) 0.057(8)
C55 0.058(6) 0.110(9) 0.284(18) -0.070(11) 0.025(9) -0.013(6)
C56 0.067(6) 0.128(8) 0.106(7) -0.025(6) 0.029(5) 0.024(6)
C57 0.154(9) 0.204(11) 0.147(9) -0.041(7) 0.108(8) -0.093(7)
C58 0.154(9) 0.204(11) 0.147(9) -0.041(7) 0.108(8) -0.093(7)
C59 0.192(13) 0.098(8) 0.081(7) 0.020(6) 0.067(8) 0.017(8)
C60 0.133(9) 0.081(6) 0.073(6) -0.019(5) 0.038(6) -0.004(6)
Li1 0.011(2) 0.004(2) 0.022(2) -0.0043(19) 0.002(2) -0.0007(18)
Li2 0.011(2) 0.004(2) 0.022(2) -0.0043(19) 0.002(2) -0.0007(18)

loop_
_atom_type_symbol
_atom_type_description
_atom_type_scat_dispersion_real
_atom_type_scat_dispersion_imag
_atom_type_scat_source
C C 0.0033 0.0016 'International Tables Vol C Tables 4.2.6.8 and 6.1.1.4'
H H 0.0000 0.0000 'International Tables Vol C Tables 4.2.6.8 and 6.1.1.4'
Cl Cl 0.1484 0.1585 'International Tables Vol C Tables 4.2.6.8 and 6.1.1.4'
Cu Cu 0.3201 1.2651 'International Tables Vol C Tables 4.2.6.8 and 6.1.1.4'
N N 0.0061 0.0033 'International Tables Vol C Tables 4.2.6.8 and 6.1.1.4'
Li Li -0.0003 0.0001 'International Tables Vol C Tables 4.2.6.8 and 6.1.1.4'

loop_
_geom_angle_atom_site_label_1
_geom_angle_atom_site_label_2
_geom_angle_atom_site_label_3
_geom_angle
Cu2 Cu1 Cu4 53.94(2)
Cu2 Cu1 Cu6 99.67(3)
Cu2 Cu1 Li1 61.22(12)
Cu3 Cu1 Cu2 66.57(3)
Cu3 Cu1 Cu4 56.75(2)
Cu3 Cu1 Cu6 54.34(2)
Cu3 Cu1 Li1 125.86(12)
Cu4 Cu1 Cu6 49.77(2)
Cu4 Cu1 Li1 99.89(12)
Cu6 Cu1 Li1 146.63(12)
Cl1 Cu1 Cu2 91.82(5)
Cl1 Cu1 Cu3 152.17(6)
Cl1 Cu1 Cu4 96.70(5)
Cl1 Cu1 Cu6 117.03(5)
Cl1 Cu1 Li1 43.99(12)
C1 Cu1 Cu2 101.90(16)
C1 Cu1 Cu3 53.23(15)
C1 Cu1 Cu4 109.55(15)
C1 Cu1 Cu6 82.98(15)
C1 Cu1 Cl1 153.68(16)
C1 Cu1 Li1 125.72(19)
Cu1 Cu2 Cu3 52.60(2)
Cu1 Cu2 Li1 69.03(12)
Cu3 Cu2 Li1 119.97(12)
Cu4 Cu2 Cu1 67.13(3)
Cu4 Cu2 Cu3 56.90(2)
Cu4 Cu2 Li1 114.43(12)
Cl2 Cu2 Cu1 96.78(5)
Cl2 Cu2 Cu3 122.82(5)
Cl2 Cu2 Cu4 160.46(5)
Cl2 Cu2 Li1 46.90(12)
C33 Cu2 Cu1 118.73(16)
C33 Cu2 Cu3 88.47(15)
C33 Cu2 Cu4 51.64(16)
C33 Cu2 Cl2 143.36(16)
C33 Cu2 Li1 136.1(2)
Cu1 Cu3 Cu2 60.83(2)
Cu1 Cu3 Cu4 70.42(3)
Cu1 Cu3 Cu5 104.82(3)
Cu1 Cu3 Cu6 74.16(3)
Cu1 Cu3 Cu7 128.56(3)
Cu2 Cu3 Cu5 159.06(3)
Cu4 Cu3 Cu2 55.90(2)
Cu4 Cu3 Cu5 106.31(3)
Cu6 Cu3 Cu2 108.50(3)
Cu6 Cu3 Cu4 58.22(2)
Cu6 Cu3 Cu5 50.85(2)
Cu7 Cu3 Cu2 109.29(3)
Cu7 Cu3 Cu4 65.04(3)
Cu7 Cu3 Cu5 66.29(2)
Cu7 Cu3 Cu6 61.32(3)
C1 Cu3 Cu1 52.40(15)
C1 Cu3 Cu2 96.93(15)
C1 Cu3 Cu4 122.29(15)
C1 Cu3 Cu5 83.43(15)
C1 Cu3 Cu6 95.68(15)
C1 Cu3 Cu7 149.21(15)
C1 Cu3 C36 144.5(2)
C36 Cu3 Cu1 152.88(15)
C36 Cu3 Cu2 92.50(15)
C36 Cu3 Cu4 91.18(15)
C36 Cu3 Cu5 99.32(15)
C36 Cu3 Cu6 113.60(15)
C36 Cu3 Cu7 52.30(15)
Cu2 Cu4 Cu1 58.93(2)
Cu2 Cu4 Cu3 67.21(3)
Cu2 Cu4 Cu7 110.89(3)
Cu3 Cu4 Cu1 52.83(2)
Cu3 Cu4 Cu7 55.69(2)
Cu6 Cu4 Cu1 67.51(2)
Cu6 Cu4 Cu2 120.36(3)
Cu6 Cu4 Cu3 60.33(2)
Cu6 Cu4 Cu7 58.73(2)
Cu7 Cu4 Cu1 104.39(3)
C17 Cu4 Cu1 99.44(16)
C17 Cu4 Cu2 154.44(15)
C17 Cu4 Cu3 112.39(15)
C17 Cu4 Cu6 52.09(15)
C17 Cu4 Cu7 86.40(15)
C17 Cu4 C33 149.0(2)
C33 Cu4 Cu1 108.87(16)
C33 Cu4 Cu2 49.98(16)
C33 Cu4 Cu3 94.97(16)
C33 Cu4 Cu6 152.39(16)
C33 Cu4 Cu7 98.15(16)
Cu3 Cu5 Cu7 47.82(2)
Cu3 Cu5 Li2 146.49(13)
Cu6 Cu5 Cu3 53.92(2)
Cu6 Cu5 Cu7 54.11(2)
Cu6 Cu5 Cu8 66.02(3)
Cu6 Cu5 Li2 130.44(12)
Cu7 Cu5 Li2 104.07(12)
Cu8 Cu5 Cu3 96.92(3)
Cu8 Cu5 Cu7 51.76(2)
Cu8 Cu5 Li2 66.58(12)
Cl4 Cu5 Cu3 111.16(5)
Cl4 Cu5 Cu6 150.38(6)
Cl4 Cu5 Cu7 96.48(5)
Cl4 Cu5 Cu8 94.10(5)
Cl4 Cu5 Li2 45.92(12)
C4 Cu5 Cu3 85.85(15)
C4 Cu5 Cu6 53.36(15)
C4 Cu5 Cu7 107.36(15)
C4 Cu5 Cu8 100.46(16)
C4 Cu5 Cl4 156.16(16)
C4 Cu5 Li2 124.62(19)
Cu3 Cu6 Cu1 51.50(2)
Cu3 Cu6 Cu7 57.94(2)
Cu3 Cu6 Cu8 107.26(3)
Cu4 Cu6 Cu1 62.72(2)
Cu4 Cu6 Cu3 61.45(3)
Cu4 Cu6 Cu7 65.00(3)
Cu4 Cu6 Cu8 110.73(3)
Cu5 Cu6 Cu1 106.00(3)
Cu5 Cu6 Cu3 75.24(3)
Cu5 Cu6 Cu4 131.96(4)
Cu5 Cu6 Cu7 75.25(3)
Cu5 Cu6 Cu8 62.03(3)
Cu7 Cu6 Cu1 105.21(3)
Cu7 Cu6 Cu8 56.04(2)
Cu8 Cu6 Cu1 158.73(3)
C4 Cu6 Cu1 87.48(15)
C4 Cu6 Cu3 99.90(15)
C4 Cu6 Cu4 150.18(15)
C4 Cu6 Cu5 52.10(15)
C4 Cu6 Cu7 127.19(15)
C4 Cu6 Cu8 96.61(15)
C17 Cu6 Cu1 96.02(15)
C17 Cu6 Cu3 113.74(15)
C17 Cu6 Cu4 52.32(15)
C17 Cu6 Cu5 156.30(15)
C17 Cu6 Cu7 90.80(16)
C17 Cu6 Cu8 94.30(15)
C17 Cu6 C4 139.5(2)
Cu3 Cu7 Cu4 59.27(2)
Cu3 Cu7 Cu5 65.89(2)
Cu3 Cu7 Cu6 60.75(3)
Cu3 Cu7 Cu8 119.51(4)
Cu4 Cu7 Cu5 102.55(3)
Cu6 Cu7 Cu4 56.27(2)
Cu6 Cu7 Cu5 50.63(2)
Cu8 Cu7 Cu4 112.95(3)
Cu8 Cu7 Cu5 57.71(2)
Cu8 Cu7 Cu6 67.44(3)
C20 Cu7 Cu3 154.74(17)
C20 Cu7 Cu4 100.97(16)
C20 Cu7 Cu5 107.83(18)
C20 Cu7 Cu6 95.81(17)
C20 Cu7 Cu8 50.22(18)
C20 Cu7 C36 148.6(2)
C36 Cu7 Cu3 52.98(15)
C36 Cu7 Cu4 87.65(15)
C36 Cu7 Cu5 99.47(15)
C36 Cu7 Cu6 113.72(15)
C36 Cu7 Cu8 151.16(15)
Cu5 Cu8 Cu6 51.95(2)
Cu5 Cu8 Li2 63.20(12)
Cu6 Cu8 Li2 113.65(12)
Cu7 Cu8 Cu5 70.53(3)
Cu7 Cu8 Cu6 56.52(2)
Cu7 Cu8 Li2 114.87(11)
Cl3 Cu8 Cu5 90.21(5)
Cl3 Cu8 Cu6 120.10(6)
Cl3 Cu8 Cu7 157.66(6)
Cl3 Cu8 Li2 43.70(12)
C20 Cu8 Cu5 121.61(16)
C20 Cu8 Cu6 88.39(15)
C20 Cu8 Cu7 51.21(16)
C20 Cu8 Cl3 147.34(16)
C20 Cu8 Li2 142.0(2)
Cu1 Cl1 Li1 94.63(18)
Cu2 Cl2 Li1 87.85(17)
Cu8 Cl3 Li2 93.97(18)
Cu5 Cl4 Li2 90.62(18)
C52 N1 C53 110.8(8)
C52 N1 Li1 104.5(6)
C53 N1 Li1 113.5(6)
C54 N1 C52 110.9(8)
C54 N1 C53 109.7(8)
C54 N1 Li1 107.3(5)
C49 N2 Li1 112.0(5)
C50 N2 C49 108.6(7)
C50 N2 Li1 110.0(5)
C51 N2 C49 110.1(7)
C51 N2 C50 111.0(7)
C51 N2 Li1 105.2(6)
C55 N3 Li2 113.8(6)
C56 N3 C55 109.0(8)
C56 N3 Li2 109.6(6)
C57 N3 C55 103.1(9)
C57 N3 C56 117.5(9)
C57 N3 Li2 103.9(7)
C58 N4 Li2 101.0(6)
C59 N4 C58 114.6(9)
C59 N4 C60 109.6(8)
C59 N4 Li2 109.8(5)
C60 N4 C58 108.5(8)
C60 N4 Li2 113.2(5)
Cu1 C1 Cu3 74.38(18)
C2 C1 Cu1 109.4(4)
C2 C1 Cu3 123.1(4)
C2 C1 C5 120.3(5)
C5 C1 Cu1 117.1(4)
C5 C1 Cu3 104.5(4)
C1 C2 C3 124.4(5)
C1 C2 C8 122.6(5)
C3 C2 C8 113.0(5)
C2 C3 C11 112.8(5)
C4 C3 C2 123.7(5)
C4 C3 C11 123.4(5)
Cu5 C4 Cu6 74.54(19)
C3 C4 Cu5 112.2(4)
C3 C4 Cu6 117.3(4)
C3 C4 C14 120.2(5)
C14 C4 Cu5 118.5(4)
C14 C4 Cu6 105.1(3)
C1 C5 H5A 109.1
C1 C5 H5B 109.1
H5A C5 H5B 107.8
C6 C5 C1 112.6(5)
C6 C5 H5A 109.1
C6 C5 H5B 109.1
C5 C6 H6A 109.0
C5 C6 H6B 109.0
C5 C6 C7 112.8(6)
H6A C6 H6B 107.8
C7 C6 H6A 109.0
C7 C6 H6B 109.0
C6 C7 H7A 109.5
C6 C7 H7B 109.5
C6 C7 H7C 109.5
H7A C7 H7B 109.5
H7A C7 H7C 109.5
H7B C7 H7C 109.5
C2 C8 H8A 108.9
C2 C8 H8B 108.9
H8A C8 H8B 107.7
C9 C8 C2 113.3(6)
C9 C8 H8A 108.9
C9 C8 H8B 108.9
C8 C9 H9BC 105.7
C8 C9 H9BD 105.7
C8 C9 H9AA 108.8
C8 C9 H9AB 108.8
H9BC C9 H9BD 106.1
H9BC C9 H9AA 59.4
H9BC C9 H9AB 52.1
H9BD C9 H9AA 145.1
H9BD C9 H9AB 54.8
H9AA C9 H9AB 107.7
C10 C9 C8 113.7(10)
C10 C9 H9BC 140.4
C10 C9 H9BD 60.3
C10 C9 H9AA 108.8
C10 C9 H9AB 108.8
C10 C9 C10A 52.6(10)
C10A C9 C8 126.6(11)
C10A C9 H9BC 105.7
C10A C9 H9BD 105.7
C10A C9 H9AA 56.3
C10A C9 H9AB 124.5
C9 C10 H10A 109.5
C9 C10 H10B 109.5
C9 C10 H10C 109.5
C9 C10A H10D 109.5
C9 C10A H10E 109.5
C9 C10A H10F 109.5
H10D C10A H10E 109.5
H10D C10A H10F 109.5
H10E C10A H10F 109.5
C3 C11 H11A 109.0
C3 C11 H11B 109.0
C3 C11 C12 113.1(5)
H11A C11 H11B 107.8
C12 C11 H11A 109.0
C12 C11 H11B 109.0
C11 C12 H12A 109.1
C11 C12 H12B 109.1
H12A C12 H12B 107.8
C13 C12 C11 112.6(5)
C13 C12 H12A 109.1
C13 C12 H12B 109.1
C12 C13 H13A 109.5
C12 C13 H13B 109.5
C12 C13 H13C 109.5
H13A C13 H13B 109.5
H13A C13 H13C 109.5
H13B C13 H13C 109.5
C4 C14 H14A 109.1
C4 C14 H14B 109.1
C4 C14 C15 112.4(5)
H14A C14 H14B 107.9
C15 C14 H14A 109.1
C15 C14 H14B 109.1
C14 C15 H15A 109.0
C14 C15 H15B 109.0
H15A C15 H15B 107.8
C16 C15 C14 113.1(5)
C16 C15 H15A 109.0
C16 C15 H15B 109.0
C15 C16 H16A 109.5
C15 C16 H16B 109.5
C15 C16 H16C 109.5
H16A C16 H16B 109.5
H16A C16 H16C 109.5
H16B C16 H16C 109.5
Cu6 C17 Cu4 75.59(18)
C18 C17 Cu4 117.0(4)
C18 C17 Cu6 113.7(4)
C18 C17 C21 120.5(5)
C21 C17 Cu4 116.4(3)
C21 C17 Cu6 103.1(4)
C17 C18 C19 125.2(5)
C17 C18 C24 123.6(5)
C19 C18 C24 111.1(4)
C18 C19 C27 112.1(5)
C20 C19 C18 124.0(5)
C20 C19 C27 123.8(5)
Cu8 C20 Cu7 78.6(2)
C19 C20 Cu7 109.2(4)
C19 C20 Cu8 116.0(4)
C19 C20 C30 122.7(6)
C30 C20 Cu7 108.0(6)
C30 C20 Cu8 112.9(5)
C17 C21 H21A 109.2
C17 C21 H21B 109.2
H21A C21 H21B 107.9
C22 C21 C17 112.2(5)
C22 C21 H21A 109.2
C22 C21 H21B 109.2
C21 C22 H22A 109.2
C21 C22 H22B 109.2
C21 C22 C23 111.9(6)
H22A C22 H22B 107.9
C23 C22 H22A 109.2
C23 C22 H22B 109.2
C22 C23 H23A 109.5
C22 C23 H23B 109.5
C22 C23 H23C 109.5
H23A C23 H23B 109.5
H23A C23 H23C 109.5
H23B C23 H23C 109.5
C18 C24 H24A 108.7
C18 C24 H24B 108.7
H24A C24 H24B 107.6
C25 C24 C18 114.3(5)
C25 C24 H24A 108.7
C25 C24 H24B 108.7
C24 C25 H25A 108.9
C24 C25 H25B 108.9
H25A C25 H25B 107.7
C26 C25 C24 113.5(6)
C26 C25 H25A 108.9
C26 C25 H25B 108.9
C25 C26 H26A 109.5
C25 C26 H26B 109.5
C25 C26 H26C 109.5
H26A C26 H26B 109.5
H26A C26 H26C 109.5
H26B C26 H26C 109.5
C19 C27 H27A 108.4
C19 C27 H27B 108.4
H27A C27 H27B 107.5
C28 C27 C19 115.4(5)
C28 C27 H27A 108.4
C28 C27 H27B 108.4
C27 C28 H28A 108.5
C27 C28 H28B 108.5
C27 C28 C29 115.3(6)
H28A C28 H28B 107.5
C29 C28 H28A 108.5
C29 C28 H28B 108.5
C28 C29 H29A 109.5
C28 C29 H29B 109.5
C28 C29 H29C 109.5
H29A C29 H29B 109.5
H29A C29 H29C 109.5
H29B C29 H29C 109.5
C20 C30 H30A 108.5
C20 C30 H30B 108.5
H30A C30 H30B 107.5
C31 C30 C20 115.3(8)
C31 C30 H30A 108.5
C31 C30 H30B 108.5
C30 C31 H31A 107.6
C30 C31 H31B 107.6
C30 C31 C32 118.9(9)
H31A C31 H31B 107.0
C32 C31 H31A 107.6
C32 C31 H31B 107.6
C31 C32 H32A 109.5
C31 C32 H32B 109.5
C31 C32 H32C 109.5
H32A C32 H32B 109.5
H32A C32 H32C 109.5
H32B C32 H32C 109.5
Cu2 C33 Cu4 78.4(2)
C34 C33 Cu2 114.1(4)
C34 C33 Cu4 114.8(4)
C34 C33 C37 120.8(5)
C37 C33 Cu2 112.6(4)
C37 C33 Cu4 108.4(4)
C33 C34 C35 125.0(5)
C33 C34 C40 121.7(5)
C35 C34 C40 113.2(5)
C34 C35 C43 112.8(5)
C36 C35 C34 125.5(5)
C36 C35 C43 121.6(5)
Cu7 C36 Cu3 74.72(18)
C35 C36 Cu3 117.1(4)
C35 C36 Cu7 116.8(4)
C35 C36 C46 120.3(5)
C46 C36 Cu3 105.8(3)
C46 C36 Cu7 113.1(4)
C33 C37 H37A 109.4
C33 C37 H37B 109.4
C33 C37 C38 111.3(5)
H37A C37 H37B 108.0
C38 C37 H37A 109.4
C38 C37 H37B 109.4
C37 C38 H38A 109.4
C37 C38 H38B 109.4
H38A C38 H38B 108.0
C39 C38 C37 111.1(7)
C39 C38 H38A 109.4
C39 C38 H38B 109.4
C38 C39 H39A 109.5
C38 C39 H39B 109.5
C38 C39 H39C 109.5
H39A C39 H39B 109.5
H39A C39 H39C 109.5
H39B C39 H39C 109.5
C34 C40 H40A 108.9
C34 C40 H40B 108.9
H40A C40 H40B 107.7
C41 C40 C34 113.5(5)
C41 C40 H40A 108.9
C41 C40 H40B 108.9
C40 C41 H41A 109.2
C40 C41 H41B 109.2
C40 C41 C42 112.1(7)
H41A C41 H41B 107.9
C42 C41 H41A 109.2
C42 C41 H41B 109.2
C41 C42 H42A 109.5
C41 C42 H42B 109.5
C41 C42 H42C 109.5
H42A C42 H42B 109.5
H42A C42 H42C 109.5
H42B C42 H42C 109.5
C35 C43 H43A 108.4
C35 C43 H43B 108.4
H43A C43 H43B 107.4
C44 C43 C35 115.6(6)
C44 C43 H43A 108.4
C44 C43 H43B 108.4
C43 C44 H44A 108.6
C43 C44 H44B 108.6
H44A C44 H44B 107.5
C45 C44 C43 114.9(8)
C45 C44 H44A 108.6
C45 C44 H44B 108.6
C44 C45 H45A 109.5
C44 C45 H45B 109.5
C44 C45 H45C 109.5
H45A C45 H45B 109.5
H45A C45 H45C 109.5
H45B C45 H45C 109.5
C36 C46 H46A 109.9
C36 C46 H46B 109.9
H46A C46 H46B 108.3
C47 C46 C36 109.1(5)
C47 C46 H46A 109.9
C47 C46 H46B 109.9
C46 C47 H47A 108.9
C46 C47 H47B 108.9
H47A C47 H47B 107.7
C48 C47 C46 113.3(6)
C48 C47 H47A 108.9
C48 C47 H47B 108.9
C47 C48 H48A 109.5
C47 C48 H48B 109.5
C47 C48 H48C 109.5
H48A C48 H48B 109.5
H48A C48 H48C 109.5
H48B C48 H48C 109.5
N2 C49 H49A 109.5
N2 C49 H49B 109.5
N2 C49 H49C 109.5
H49A C49 H49B 109.5
H49A C49 H49C 109.5
H49B C49 H49C 109.5
N2 C50 H50A 109.5
N2 C50 H50B 109.5
N2 C50 H50C 109.5
H50A C50 H50B 109.5
H50A C50 H50C 109.5
H50B C50 H50C 109.5
N2 C51 H51A 109.2
N2 C51 H51B 109.2
N2 C51 C52 111.9(7)
H51A C51 H51B 107.9
C52 C51 H51A 109.2
C52 C51 H51B 109.2
N1 C52 C51 111.3(7)
N1 C52 H52A 109.4
N1 C52 H52B 109.4
C51 C52 H52A 109.4
C51 C52 H52B 109.4
H52A C52 H52B 108.0
N1 C53 H53A 109.5
N1 C53 H53B 109.5
N1 C53 H53C 109.5
H53A C53 H53B 109.5
H53A C53 H53C 109.5
H53B C53 H53C 109.5
N1 C54 H54A 109.5
N1 C54 H54B 109.5
N1 C54 H54C 109.5
H54A C54 H54B 109.5
H54A C54 H54C 109.5
H54B C54 H54C 109.5
N3 C55 H55A 109.5
N3 C55 H55B 109.5
N3 C55 H55C 109.5
H55A C55 H55B 109.5
H55A C55 H55C 109.5
H55B C55 H55C 109.5
N3 C56 H56A 109.5
N3 C56 H56B 109.5
N3 C56 H56C 109.5
H56A C56 H56B 109.5
H56A C56 H56C 109.5
H56B C56 H56C 109.5
N3 C57 H57A 108.5
N3 C57 H57B 108.5
H57A C57 H57B 107.5
C58 C57 N3 115.0(11)
C58 C57 H57A 108.5
C58 C57 H57B 108.5
N4 C58 H58A 107.9
N4 C58 H58B 107.9
C57 C58 N4 117.7(9)
C57 C58 H58A 107.9
C57 C58 H58B 107.9
H58A C58 H58B 107.2
N4 C59 H59A 109.5
N4 C59 H59B 109.5
N4 C59 H59C 109.5
H59A C59 H59B 109.5
H59A C59 H59C 109.5
H59B C59 H59C 109.5
N4 C60 H60A 109.5
N4 C60 H60B 109.5
N4 C60 H60C 109.5
H60A C60 H60B 109.5
H60A C60 H60C 109.5
H60B C60 H60C 109.5
Cu2 Li1 Cu1 49.74(10)
Cl1 Li1 Cu1 41.38(11)
Cl1 Li1 Cu2 80.13(19)
Cl2 Li1 Cu1 80.40(19)
Cl2 Li1 Cu2 45.25(13)
Cl2 Li1 Cl1 120.5(3)
Cl2 Li1 N1 113.1(3)
N1 Li1 Cu1 123.9(3)
N1 Li1 Cu2 154.7(4)
N1 Li1 Cl1 110.3(3)
N2 Li1 Cu1 141.1(3)
N2 Li1 Cu2 117.6(3)
N2 Li1 Cl1 106.4(3)
N2 Li1 Cl2 117.7(3)
N2 Li1 N1 82.5(4)
Cu5 Li2 Cu8 50.22(10)
Cl3 Li2 Cu5 78.68(19)
Cl3 Li2 Cu8 42.33(12)
Cl3 Li2 Cl4 118.7(3)
Cl4 Li2 Cu5 43.45(12)
Cl4 Li2 Cu8 79.31(19)
N3 Li2 Cu5 114.6(3)
N3 Li2 Cu8 152.9(4)
N3 Li2 Cl3 119.8(4)
N3 Li2 Cl4 104.3(3)
N3 Li2 N4 83.8(4)
N4 Li2 Cu5 148.1(3)
N4 Li2 Cu8 121.1(3)
N4 Li2 Cl3 116.0(3)
N4 Li2 Cl4 108.7(3)

loop_
_geom_bond_atom_site_label_1
_geom_bond_atom_site_label_2
_geom_bond_distance
Cu1 Cu2 2.6549(9)
Cu1 Cu3 2.4153(9)
Cu1 Cu4 2.8560(9)
Cu1 Cu6 2.9691(9)
Cu1 Cl1 2.1545(15)
Cu1 C1 1.987(5)
Cu1 Li1 3.249(6)
Cu2 Cu3 2.7900(9)
Cu2 Cu4 2.5058(9)
Cu2 Cl2 2.1670(15)
Cu2 C33 1.959(6)
Cu2 Li1 3.049(7)
Cu3 Cu4 2.5350(9)
Cu3 Cu5 3.0005(9)
Cu3 Cu6 2.5076(9)
Cu3 Cu7 2.4357(9)
Cu3 C1 2.009(5)
Cu3 C36 2.016(5)
Cu4 Cu6 2.4534(9)
Cu4 Cu7 2.6736(8)
Cu4 C17 2.005(5)
Cu4 C33 2.006(5)
Cu5 Cu6 2.4061(9)
Cu5 Cu7 3.0097(10)
Cu5 Cu8 2.6987(10)
Cu5 Cl4 2.1558(15)
Cu5 C4 1.970(5)
Cu5 Li2 3.134(7)
Cu6 Cu7 2.5214(9)
Cu6 Cu8 2.7918(9)
Cu6 C4 2.003(5)
Cu6 C17 1.998(5)
Cu7 Cu8 2.5073(10)
Cu7 C20 1.994(5)
Cu7 C36 1.998(5)
Cu8 Cl3 2.1750(17)
Cu8 C20 1.966(6)
Cu8 Li2 3.222(6)
Cl1 Li1 2.263(6)
Cl2 Li1 2.228(7)
Cl3 Li2 2.232(7)
Cl4 Li2 2.252(6)
N1 C52 1.485(12)
N1 C53 1.486(12)
N1 C54 1.459(11)
N1 Li1 2.232(9)
N2 C49 1.481(9)
N2 C50 1.462(9)
N2 C51 1.437(11)
N2 Li1 2.171(8)
N3 C55 1.480(13)
N3 C56 1.442(11)
N3 C57 1.416(14)
N3 Li2 2.181(9)
N4 C58 1.538(13)
N4 C59 1.431(12)
N4 C60 1.446(10)
N4 Li2 2.207(9)
C1 C2 1.359(8)
C1 C5 1.531(7)
C2 C3 1.508(7)
C2 C8 1.516(8)
C3 C4 1.349(7)
C3 C11 1.525(8)
C4 C14 1.530(7)
C5 H5A 0.9900
C5 H5B 0.9900
C5 C6 1.518(8)
C6 H6A 0.9900
C6 H6B 0.9900
C6 C7 1.519(8)
C7 H7A 0.9800
C7 H7B 0.9800
C7 H7C 0.9800
C8 H8A 0.9900
C8 H8B 0.9900
C8 C9 1.508(10)
C9 H9BC 0.9900
C9 H9BD 0.9900
C9 H9AA 0.9900
C9 H9AB 0.9900
C9 C10 1.321(16)
C9 C10A 1.387(16)
C10 H10A 0.9800
C10 H10B 0.9800
C10 H10C 0.9800
C10A H10D 0.9800
C10A H10E 0.9800
C10A H10F 0.9800
C11 H11A 0.9900
C11 H11B 0.9900
C11 C12 1.526(8)
C12 H12A 0.9900
C12 H12B 0.9900
C12 C13 1.517(8)
C13 H13A 0.9800
C13 H13B 0.9800
C13 H13C 0.9800
C14 H14A 0.9900
C14 H14B 0.9900
C14 C15 1.537(8)
C15 H15A 0.9900
C15 H15B 0.9900
C15 C16 1.523(8)
C16 H16A 0.9800
C16 H16B 0.9800
C16 H16C 0.9800
C17 C18 1.358(7)
C17 C21 1.536(7)
C18 C19 1.507(8)
C18 C24 1.523(7)
C19 C20 1.351(8)
C19 C27 1.532(8)
C20 C30 1.547(9)
C21 H21A 0.9900
C21 H21B 0.9900
C21 C22 1.511(8)
C22 H22A 0.9900
C22 H22B 0.9900
C22 C23 1.527(8)
C23 H23A 0.9800
C23 H23B 0.9800
C23 H23C 0.9800
C24 H24A 0.9900
C24 H24B 0.9900
C24 C25 1.499(8)
C25 H25A 0.9900
C25 H25B 0.9900
C25 C26 1.497(9)
C26 H26A 0.9800
C26 H26B 0.9800
C26 H26C 0.9800
C27 H27A 0.9900
C27 H27B 0.9900
C27 C28 1.489(9)
C28 H28A 0.9900
C28 H28B 0.9900
C28 C29 1.502(10)
C29 H29A 0.9800
C29 H29B 0.9800
C29 H29C 0.9800
C30 H30A 0.9900
C30 H30B 0.9900
C30 C31 1.430(11)
C31 H31A 0.9900
C31 H31B 0.9900
C31 C32 1.452(10)
C32 H32A 0.9800
C32 H32B 0.9800
C32 H32C 0.9800
C33 C34 1.351(8)
C33 C37 1.533(8)
C34 C35 1.511(8)
C34 C40 1.526(8)
C35 C36 1.364(8)
C35 C43 1.527(8)
C36 C46 1.540(7)
C37 H37A 0.9900
C37 H37B 0.9900
C37 C38 1.567(9)
C38 H38A 0.9900
C38 H38B 0.9900
C38 C39 1.505(11)
C39 H39A 0.9800
C39 H39B 0.9800
C39 H39C 0.9800
C40 H40A 0.9900
C40 H40B 0.9900
C40 C41 1.510(9)
C41 H41A 0.9900
C41 H41B 0.9900
C41 C42 1.515(10)
C42 H42A 0.9800
C42 H42B 0.9800
C42 H42C 0.9800
C43 H43A 0.9900
C43 H43B 0.9900
C43 C44 1.461(11)
C44 H44A 0.9900
C44 H44B 0.9900
C44 C45 1.372(12)
C45 H45A 0.9800
C45 H45B 0.9800
C45 H45C 0.9800
C46 H46A 0.9900
C46 H46B 0.9900
C46 C47 1.537(8)
C47 H47A 0.9900
C47 H47B 0.9900
C47 C48 1.514(8)
C48 H48A 0.9800
C48 H48B 0.9800
C48 H48C 0.9800
C49 H49A 0.9800
C49 H49B 0.9800
C49 H49C 0.9800
C50 H50A 0.9800
C50 H50B 0.9800
C50 H50C 0.9800
C51 H51A 0.9900
C51 H51B 0.9900
C51 C52 1.512(14)
C52 H52A 0.9900
C52 H52B 0.9900
C53 H53A 0.9800
C53 H53B 0.9800
C53 H53C 0.9800
C54 H54A 0.9800
C54 H54B 0.9800
C54 H54C 0.9800
C55 H55A 0.9800
C55 H55B 0.9800
C55 H55C 0.9800
C56 H56A 0.9800
C56 H56B 0.9800
C56 H56C 0.9800
C57 H57A 0.9900
C57 H57B 0.9900
C57 C58 1.381(15)
C58 H58A 0.9900
C58 H58B 0.9900
C59 H59A 0.9800
C59 H59B 0.9800
C59 H59C 0.9800
C60 H60A 0.9800
C60 H60B 0.9800
C60 H60C 0.9800
